data_7034464
loop_
_publ_author_name
'Okamura, Taka-Aki'
'Furuya, Ryosuke'
'Onitsuka, Kiyotaka'

_publ_section_title
;
 Synthesis and structures of soluble magnesium and zinc carboxylates
 containing intramolecular NHO hydrogen bonds in nonpolar solvents.
;
_journal_issue 16
_journal_name_full 'Dalton transactions (Cambridge, England : 2003)'
_journal_page_first 7512
_journal_page_last 7523
_journal_paper_doi 10.1039/c5dt00053j
_journal_volume 44
_journal_year 2015
_chemical_formula_moiety 'C41 H49 N O4'
_chemical_formula_sum 'C41 H49 N O4'
_chemical_formula_weight 619.81
_space_group_crystal_system triclinic
_space_group_IT_number 2
_space_group_name_Hall '-P 1'
_space_group_name_H-M_alt 'P -1'
_symmetry_space_group_name_Hall '-P 1'
_symmetry_space_group_name_H-M 'P -1'
_atom_sites_solution_hydrogens mixed
_audit_creation_date 2014-10-09
_audit_creation_method SHELXL-2014/6
_audit_update_record
;
2015-01-05 deposited with the CCDC.
2015-03-18 downloaded from the CCDC.
;
_cell_angle_alpha 73.348(5)
_cell_angle_beta 71.463(5)
_cell_angle_gamma 83.617(6)
_cell_formula_units_Z 2
_cell_length_a 11.7369(14)
_cell_length_b 12.6605(17)
_cell_length_c 12.8455(17)
_cell_measurement_reflns_used 4978
_cell_measurement_temperature 200
_cell_measurement_theta_max 27.43
_cell_measurement_theta_min 3.00
_cell_volume 1733.4(4)
_computing_cell_refinement 'RAPID AUTO (Rigaku, 2006)'
_computing_data_collection 'RAPID AUTO (Rigaku, 2006)'
_computing_data_reduction 'RAPID AUTO (Rigaku, 2006)'
_computing_molecular_graphics 'CrystalStructure 4.0 (Rigaku, 2010)'
_computing_publication_material 'CrystalStructure 4.0 (Rigaku, 2010)'
_computing_structure_refinement 'SHELXL-2014/6 (Sheldrick, 2014)'
_computing_structure_solution 'SIR92 (Altomare et al., 1994)'
_diffrn_ambient_temperature 200
_diffrn_detector_area_resol_mean 10.000
_diffrn_measured_fraction_theta_full 0.969
_diffrn_measured_fraction_theta_max 0.997
_diffrn_measurement_device_type 'Rigaku R-AXIS RAPID II'
_diffrn_measurement_method \w
_diffrn_radiation_type MoK\a
_diffrn_radiation_wavelength 0.71075
_diffrn_reflns_av_R_equivalents 0.0644
_diffrn_reflns_av_unetI/netI 0.0894
_diffrn_reflns_Laue_measured_fraction_full 0.969
_diffrn_reflns_Laue_measured_fraction_max 0.997
_diffrn_reflns_limit_h_max 13
_diffrn_reflns_limit_h_min -12
_diffrn_reflns_limit_k_max 15
_diffrn_reflns_limit_k_min -15
_diffrn_reflns_limit_l_max 14
_diffrn_reflns_limit_l_min -15
_diffrn_reflns_number 13072
_diffrn_reflns_point_group_measured_fraction_full 0.969
_diffrn_reflns_point_group_measured_fraction_max 0.997
_diffrn_reflns_theta_full 25.242
_diffrn_reflns_theta_max 25.000
_diffrn_reflns_theta_min 2.995
_diffrn_source
;
 MicroMax-007HF microfocus rotating anode X-ray generator
;
_exptl_absorpt_coefficient_mu 0.075
_exptl_absorpt_correction_type none
_exptl_crystal_colour colorless
_exptl_crystal_density_diffrn 1.187
_exptl_crystal_density_method 'not measured'
_exptl_crystal_description block
_exptl_crystal_F_000 668
_exptl_crystal_size_max 0.120
_exptl_crystal_size_mid 0.080
_exptl_crystal_size_min 0.050
_refine_diff_density_max 0.379
_refine_diff_density_min -0.218
_refine_diff_density_rms 0.051
_refine_ls_extinction_method none
_refine_ls_goodness_of_fit_ref 1.033
_refine_ls_hydrogen_treatment mixed
_refine_ls_matrix_type full
_refine_ls_number_parameters 505
_refine_ls_number_reflns 6072
_refine_ls_number_restraints 137
_refine_ls_restrained_S_all 1.066
_refine_ls_R_factor_all 0.1258
_refine_ls_R_factor_gt 0.0649
_refine_ls_shift/su_max 0.001
_refine_ls_shift/su_mean 0.000
_refine_ls_structure_factor_coef Fsqd
_refine_ls_weighting_details 'w=1/[\s^2^(Fo^2^)+(0.0740P)^2^+0.0185P] where P=(Fo^2^+2Fc^2^)/3'
_refine_ls_weighting_scheme calc
_refine_ls_wR_factor_gt 0.1394
_refine_ls_wR_factor_ref 0.1634
_reflns_Friedel_coverage 0.000
_reflns_number_gt 3408
_reflns_number_total 6072
_reflns_threshold_expression 'I > 2\s(I)'
_cod_data_source_file c5dt00053j2.cif
_cod_data_source_block L2H-1/2(dioxane)
_cod_depositor_comments 'Adding full bibliography for 7034462--7034467.cif.'
_cod_database_code 7034464
_shelx_space_group_comment
;
The symmetry employed for this shelxl refinement is uniquely defined
by the following loop, which should always be used as a source of
symmetry information in preference to the above space-group names.
They are only intended as comments.
;
_shelx_estimated_absorpt_t_min 0.991
_shelx_estimated_absorpt_t_max 0.996
_shelxl_version_number 2014/6

loop_
_space_group_symop_operation_xyz
'x, y, z'
'-x, -y, -z'

loop_
_atom_site_label
_atom_site_type_symbol
_atom_site_fract_x
_atom_site_fract_y
_atom_site_fract_z
_atom_site_U_iso_or_equiv
_atom_site_adp_type
_atom_site_occupancy
_atom_site_site_symmetry_order
_atom_site_calc_flag
_atom_site_refinement_flags_posn
_atom_site_refinement_flags_adp
_atom_site_refinement_flags_occupancy
_atom_site_disorder_assembly
_atom_site_disorder_group
C1 C 0.6703(2) 0.4673(2) -0.0223(2) 0.0416(7) Uani 1 1 d . . . . .
C11 C 0.8011(2) 0.4467(2) -0.0459(2) 0.0385(7) Uani 1 1 d . . . . .
C12 C 0.8518(2) 0.3677(2) 0.0306(2) 0.0360(6) Uani 1 1 d . . . . .
C13 C 0.9768(2) 0.3541(2) 0.0008(2) 0.0435(7) Uani 1 1 d . . . . .
H3 H 1.0124 0.3020 0.0516 0.052 Uiso 1 1 calc R U . . .
C14 C 1.0488(2) 0.4153(3) -0.1015(2) 0.0482(8) Uani 1 1 d . . . . .
H4 H 1.1335 0.4040 -0.1205 0.058 Uiso 1 1 calc R U . . .
C15 C 1.0005(2) 0.4926(3) -0.1766(2) 0.0529(8) Uani 1 1 d . . . . .
H5 H 1.0510 0.5353 -0.2463 0.063 Uiso 1 1 calc R U . . .
C16 C 0.8773(2) 0.5068(2) -0.1488(2) 0.0481(8) Uani 1 1 d . . . . .
H6 H 0.8434 0.5589 -0.2010 0.058 Uiso 1 1 calc R U . . .
C17 C 0.8096(2) 0.2325(2) 0.2210(2) 0.0394(7) Uani 1 1 d . . . . .
C18 C 0.7085(2) 0.1606(2) 0.3194(2) 0.0352(6) Uani 1 1 d . . . . .
C21 C 0.9319(6) -0.0809(6) 0.0794(7) 0.088(3) Uani 0.626(8) 1 d D U P A 1
H64 H 0.8997 -0.1507 0.0812 0.106 Uiso 0.626(8) 1 calc R U P A 1
H65 H 0.9108 -0.0774 0.1594 0.106 Uiso 0.626(8) 1 calc R U P A 1
C22 C 1.0627(6) -0.0896(6) 0.0370(9) 0.087(3) Uani 0.626(8) 1 d D U P A 1
H66 H 1.0923 -0.1204 0.1040 0.105 Uiso 0.626(8) 1 calc R U P A 1
H67 H 1.0826 -0.1448 -0.0076 0.105 Uiso 0.626(8) 1 calc R U P A 1
C21B C 0.9930(13) 0.0185(14) 0.0994(13) 0.144(6) Uani 0.374(8) 1 d D U P A 2
H64B H 1.0653 0.0637 0.0567 0.173 Uiso 0.374(8) 1 calc R U P A 2
H65B H 0.9655 0.0205 0.1801 0.173 Uiso 0.374(8) 1 calc R U P A 2
C22B C 1.0076(17) -0.0880(12) 0.0864(13) 0.101(4) Uani 0.374(8) 1 d D U P A 2
H66B H 0.9324 -0.1185 0.0889 0.121 Uiso 0.374(8) 1 calc R U P A 2
H67B H 1.0458 -0.1398 0.1401 0.121 Uiso 0.374(8) 1 calc R U P A 2
C111 C 0.6000(2) 0.1534(2) 0.2788(2) 0.0354(6) Uani 1 1 d . . . . .
C112 C 0.4829(2) 0.1802(2) 0.3348(2) 0.0420(7) Uani 1 1 d . . . . .
H7 H 0.4675 0.2084 0.3992 0.050 Uiso 1 1 calc R U . . .
C113 C 0.3874(2) 0.1662(2) 0.2972(2) 0.0441(7) Uani 1 1 d . . . . .
H8 H 0.3081 0.1843 0.3376 0.053 Uiso 1 1 calc R U . . .
C114 C 0.4045(2) 0.1269(2) 0.2036(2) 0.0397(7) Uani 1 1 d . . . . .
C115 C 0.5226(2) 0.1027(2) 0.1457(2) 0.0427(7) Uani 1 1 d . . . . .
H9 H 0.5380 0.0767 0.0800 0.051 Uiso 1 1 calc R U . . .
C116 C 0.6183(2) 0.1160(2) 0.1826(2) 0.0420(7) Uani 1 1 d . . . . .
H10 H 0.6977 0.0991 0.1413 0.050 Uiso 1 1 calc R U . . .
C117 C 0.2992(2) 0.1086(2) 0.1642(2) 0.0440(7) Uani 1 1 d D . . . .
C118 C 0.3182(5) 0.1777(6) 0.0398(5) 0.067(2) Uani 0.549(6) 1 d D . P B 1
H11 H 0.3219 0.2559 0.0353 0.080 Uiso 0.549(6) 1 calc R U P B 1
H12 H 0.3936 0.1543 -0.0091 0.080 Uiso 0.549(6) 1 calc R U P B 1
H13 H 0.2511 0.1668 0.0144 0.080 Uiso 0.549(6) 1 calc R U P B 1
C119 C 0.1774(4) 0.1452(6) 0.2361(5) 0.063(2) Uani 0.549(6) 1 d D . P B 1
H14 H 0.1799 0.2232 0.2326 0.076 Uiso 0.549(6) 1 calc R U P B 1
H15 H 0.1137 0.1346 0.2060 0.076 Uiso 0.549(6) 1 calc R U P B 1
H16 H 0.1609 0.1009 0.3154 0.076 Uiso 0.549(6) 1 calc R U P B 1
C120 C 0.2936(5) -0.0107(5) 0.1706(6) 0.068(2) Uani 0.549(6) 1 d D . P B 1
H17 H 0.2263 -0.0215 0.1454 0.082 Uiso 0.549(6) 1 calc R U P B 1
H18 H 0.3689 -0.0338 0.1212 0.082 Uiso 0.549(6) 1 calc R U P B 1
H19 H 0.2820 -0.0550 0.2493 0.082 Uiso 0.549(6) 1 calc R U P B 1
C121 C 0.6719(2) 0.2148(2) 0.4192(2) 0.0358(6) Uani 1 1 d . . . . .
C122 C 0.6893(2) 0.3243(2) 0.4052(2) 0.0470(7) Uani 1 1 d . . . . .
H20 H 0.7296 0.3687 0.3317 0.056 Uiso 1 1 calc R U . . .
C123 C 0.6493(2) 0.3713(3) 0.4963(3) 0.0501(8) Uani 1 1 d . . . . .
H21 H 0.6641 0.4469 0.4835 0.060 Uiso 1 1 calc R U . . .
C124 C 0.5884(2) 0.3110(2) 0.6057(2) 0.0448(7) Uani 1 1 d . . . . .
C125 C 0.5721(2) 0.2008(2) 0.6184(2) 0.0458(7) Uani 1 1 d . . . . .
H22 H 0.5308 0.1566 0.6917 0.055 Uiso 1 1 calc R U . . .
C126 C 0.6135(2) 0.1525(2) 0.5289(2) 0.0419(7) Uani 1 1 d . . . . .
H23 H 0.6020 0.0761 0.5423 0.050 Uiso 1 1 calc R U . . .
C127 C 0.5390(3) 0.3621(3) 0.7057(3) 0.0534(8) Uani 1 1 d . . . . .
C128 C 0.5697(3) 0.4839(3) 0.6736(3) 0.0728(10) Uani 1 1 d . . . . .
H24 H 0.5361 0.5128 0.7405 0.087 Uiso 1 1 calc R U . . .
H25 H 0.6572 0.4914 0.6465 0.087 Uiso 1 1 calc R U . . .
H26 H 0.5354 0.5255 0.6131 0.087 Uiso 1 1 calc R U . . .
C129 C 0.5907(3) 0.2997(3) 0.8028(3) 0.0692(10) Uani 1 1 d . . . . .
H27 H 0.5587 0.3328 0.8669 0.083 Uiso 1 1 calc R U . . .
H28 H 0.5678 0.2222 0.8277 0.083 Uiso 1 1 calc R U . . .
H29 H 0.6785 0.3041 0.7758 0.083 Uiso 1 1 calc R U . . .
C130 C 0.4015(3) 0.3536(3) 0.7485(3) 0.0715(10) Uani 1 1 d . . . . .
H30 H 0.3692 0.3864 0.8129 0.086 Uiso 1 1 calc R U . . .
H31 H 0.3680 0.3932 0.6869 0.086 Uiso 1 1 calc R U . . .
H32 H 0.3796 0.2759 0.7732 0.086 Uiso 1 1 calc R U . . .
C131 C 0.7636(2) 0.0445(2) 0.3573(2) 0.0355(6) Uani 1 1 d . . . . .
C132 C 0.7157(2) -0.0512(2) 0.3582(2) 0.0429(7) Uani 1 1 d . . . . .
H33 H 0.6439 -0.0465 0.3378 0.051 Uiso 1 1 calc R U . . .
C133 C 0.7700(2) -0.1534(2) 0.3881(2) 0.0467(7) Uani 1 1 d . . . . .
H34 H 0.7349 -0.2168 0.3865 0.056 Uiso 1 1 calc R U . . .
C134 C 0.8737(2) -0.1666(2) 0.4203(2) 0.0391(7) Uani 1 1 d . . . . .
C135 C 0.9173(2) -0.0713(2) 0.4260(2) 0.0457(7) Uani 1 1 d . . . . .
H35 H 0.9864 -0.0765 0.4506 0.055 Uiso 1 1 calc R U . . .
C136 C 0.8630(2) 0.0309(2) 0.3969(2) 0.0415(7) Uani 1 1 d . . . . .
H36 H 0.8944 0.0935 0.4042 0.050 Uiso 1 1 calc R U . . .
C137 C 0.9389(2) -0.2783(2) 0.4458(2) 0.0513(8) Uani 1 1 d D U . . .
C138 C 1.0171(10) -0.2984(11) 0.3361(7) 0.114(5) Uani 0.557(9) 1 d D U P C 1
H37 H 1.0710 -0.2363 0.2939 0.136 Uiso 0.557(9) 1 calc R U P C 1
H38 H 1.0650 -0.3664 0.3518 0.136 Uiso 0.557(9) 1 calc R U P C 1
H39 H 0.9670 -0.3059 0.2906 0.136 Uiso 0.557(9) 1 calc R U P C 1
C139 C 0.8530(6) -0.3686(6) 0.5170(10) 0.104(4) Uani 0.557(9) 1 d D U P C 1
H40 H 0.8046 -0.3502 0.5874 0.124 Uiso 0.557(9) 1 calc R U P C 1
H41 H 0.8000 -0.3773 0.4746 0.124 Uiso 0.557(9) 1 calc R U P C 1
H42 H 0.8980 -0.4378 0.5358 0.124 Uiso 0.557(9) 1 calc R U P C 1
C140 C 1.0269(8) -0.2770(6) 0.5171(7) 0.075(3) Uani 0.557(9) 1 d D U P C 1
H43 H 0.9803 -0.2639 0.5907 0.090 Uiso 0.557(9) 1 calc R U P C 1
H44 H 1.0700 -0.3481 0.5298 0.090 Uiso 0.557(9) 1 calc R U P C 1
H45 H 1.0849 -0.2180 0.4749 0.090 Uiso 0.557(9) 1 calc R U P C 1
C148 C 0.2406(7) 0.2179(6) 0.1254(8) 0.081(3) Uani 0.451(6) 1 d D . P B 2
H46 H 0.2992 0.2656 0.0616 0.097 Uiso 0.451(6) 1 calc R U P B 2
H47 H 0.1729 0.2069 0.1007 0.097 Uiso 0.451(6) 1 calc R U P B 2
H48 H 0.2113 0.2526 0.1884 0.097 Uiso 0.451(6) 1 calc R U P B 2
C149 C 0.2090(6) 0.0326(7) 0.2640(5) 0.071(3) Uani 0.451(6) 1 d D . P B 2
H49 H 0.2485 -0.0385 0.2886 0.085 Uiso 0.451(6) 1 calc R U P B 2
H50 H 0.1796 0.0667 0.3276 0.085 Uiso 0.451(6) 1 calc R U P B 2
H51 H 0.1412 0.0209 0.2399 0.085 Uiso 0.451(6) 1 calc R U P B 2
C150 C 0.3395(6) 0.0518(6) 0.0674(6) 0.061(3) Uani 0.451(6) 1 d D . P B 2
H52 H 0.3778 -0.0197 0.0928 0.073 Uiso 0.451(6) 1 calc R U P B 2
H53 H 0.2694 0.0404 0.0464 0.073 Uiso 0.451(6) 1 calc R U P B 2
H54 H 0.3970 0.0982 0.0013 0.073 Uiso 0.451(6) 1 calc R U P B 2
C168 C 0.8745(8) -0.3679(7) 0.4202(11) 0.076(3) Uani 0.443(9) 1 d D U P C 2
H55 H 0.8773 -0.3455 0.3398 0.091 Uiso 0.443(9) 1 calc R U P C 2
H56 H 0.9160 -0.4395 0.4367 0.091 Uiso 0.443(9) 1 calc R U P C 2
H57 H 0.7906 -0.3740 0.4682 0.091 Uiso 0.443(9) 1 calc R U P C 2
C169 C 0.9314(10) -0.3171(7) 0.5676(6) 0.073(4) Uani 0.443(9) 1 d D . P C 2
H58 H 0.8470 -0.3172 0.6141 0.087 Uiso 0.443(9) 1 calc R U P C 2
H59 H 0.9656 -0.3921 0.5837 0.087 Uiso 0.443(9) 1 calc R U P C 2
H60 H 0.9765 -0.2679 0.5859 0.087 Uiso 0.443(9) 1 calc R U P C 2
C170 C 1.0660(8) -0.2757(12) 0.3684(10) 0.109(6) Uani 0.443(9) 1 d D . P C 2
H61 H 1.0660 -0.2495 0.2889 0.131 Uiso 0.443(9) 1 calc R U P C 2
H62 H 1.1129 -0.2259 0.3841 0.131 Uiso 0.443(9) 1 calc R U P C 2
H63 H 1.1020 -0.3501 0.3819 0.131 Uiso 0.443(9) 1 calc R U P C 2
N1 N 0.77646(18) 0.30277(18) 0.13326(18) 0.0401(6) Uani 1 1 d . . . . .
H1 H 0.696(2) 0.313(2) 0.137(2) 0.048 Uiso 1 1 d . U . . .
O1 O 0.91135(16) 0.22753(19) 0.22665(17) 0.0656(7) Uani 1 1 d . . . . .
O11 O 0.64168(18) 0.55024(17) -0.09940(18) 0.0612(7) Uani 1 1 d . . . . .
H2 H 0.556(3) 0.569(3) -0.076(2) 0.073 Uiso 1 1 d . U . . .
O12 O 0.59377(15) 0.41406(16) 0.05953(16) 0.0509(6) Uani 1 1 d . . . . .
O21 O 0.8735(5) 0.0000(6) 0.0271(6) 0.0827(18) Uani 0.626(8) 1 d D U P A 1
O21B O 0.8986(11) 0.0458(13) 0.0454(12) 0.113(4) Uani 0.374(8) 1 d D U P A 2

loop_
_atom_site_aniso_label
_atom_site_aniso_U_11
_atom_site_aniso_U_22
_atom_site_aniso_U_33
_atom_site_aniso_U_23
_atom_site_aniso_U_13
_atom_site_aniso_U_12
C1 0.0495(16) 0.0336(18) 0.0428(17) -0.0026(14) -0.0228(13) 0.0016(13)
C11 0.0428(15) 0.0332(17) 0.0392(15) -0.0053(13) -0.0161(12) 0.0000(12)
C12 0.0408(15) 0.0269(16) 0.0394(15) -0.0060(13) -0.0144(11) 0.0023(11)
C13 0.0387(15) 0.0413(19) 0.0436(17) -0.0036(14) -0.0102(12) 0.0010(12)
C14 0.0396(15) 0.051(2) 0.0479(18) -0.0110(16) -0.0068(13) -0.0011(14)
C15 0.0514(17) 0.056(2) 0.0412(17) -0.0051(16) -0.0048(13) -0.0089(15)
C16 0.0528(17) 0.043(2) 0.0447(17) -0.0011(15) -0.0197(13) 0.0005(14)
C17 0.0390(15) 0.0339(17) 0.0435(16) -0.0024(13) -0.0177(12) 0.0013(12)
C18 0.0319(13) 0.0300(16) 0.0397(15) -0.0013(13) -0.0133(11) 0.0016(11)
C21 0.037(4) 0.066(5) 0.121(6) -0.006(4) 0.014(3) 0.001(3)
C22 0.046(4) 0.069(4) 0.103(7) 0.027(5) -0.008(4) -0.003(3)
C21B 0.134(10) 0.216(12) 0.149(11) -0.139(11) -0.079(8) 0.074(10)
C22B 0.076(9) 0.101(6) 0.070(8) 0.043(6) -0.003(7) -0.007(7)
C111 0.0368(14) 0.0288(16) 0.0352(15) -0.0004(12) -0.0115(11) 0.0010(11)
C112 0.0390(15) 0.0402(18) 0.0450(16) -0.0095(14) -0.0136(12) 0.0046(12)
C113 0.0330(14) 0.049(2) 0.0466(17) -0.0099(15) -0.0108(12) 0.0047(12)
C114 0.0344(14) 0.0376(18) 0.0411(16) 0.0007(14) -0.0135(11) 0.0002(12)
C115 0.0425(15) 0.0460(19) 0.0399(16) -0.0116(14) -0.0129(12) -0.0007(13)
C116 0.0365(14) 0.0417(19) 0.0440(17) -0.0065(14) -0.0124(12) 0.0030(12)
C117 0.0392(15) 0.045(2) 0.0485(18) -0.0065(15) -0.0190(12) -0.0010(13)
C118 0.057(4) 0.085(6) 0.061(4) 0.002(4) -0.035(3) -0.018(4)
C119 0.040(3) 0.076(6) 0.079(5) -0.023(4) -0.025(3) 0.003(3)
C120 0.061(4) 0.059(5) 0.092(6) -0.011(4) -0.042(4) -0.005(3)
C121 0.0324(13) 0.0313(17) 0.0424(16) -0.0053(13) -0.0149(11) 0.0031(11)
C122 0.0554(17) 0.0313(19) 0.0479(18) -0.0006(15) -0.0152(13) -0.0025(13)
C123 0.0601(18) 0.0318(18) 0.057(2) -0.0114(16) -0.0165(15) 0.0003(14)
C124 0.0443(15) 0.043(2) 0.0527(19) -0.0159(15) -0.0202(13) 0.0031(13)
C125 0.0520(16) 0.044(2) 0.0393(17) -0.0045(15) -0.0153(13) -0.0044(14)
C126 0.0515(16) 0.0284(17) 0.0455(17) -0.0051(14) -0.0181(13) -0.0023(13)
C127 0.0566(18) 0.054(2) 0.0543(19) -0.0216(17) -0.0184(14) 0.0055(15)
C128 0.095(2) 0.059(3) 0.074(2) -0.037(2) -0.0254(19) 0.008(2)
C129 0.072(2) 0.083(3) 0.061(2) -0.030(2) -0.0259(17) 0.0067(19)
C130 0.0599(19) 0.086(3) 0.068(2) -0.034(2) -0.0123(16) 0.0162(18)
C131 0.0380(14) 0.0301(16) 0.0356(15) -0.0039(12) -0.0125(11) 0.0015(12)
C132 0.0384(14) 0.0348(18) 0.0528(18) -0.0009(14) -0.0189(12) -0.0032(12)
C133 0.0519(16) 0.0300(18) 0.0536(18) -0.0023(14) -0.0166(13) -0.0036(13)
C134 0.0470(15) 0.0278(17) 0.0344(15) -0.0010(13) -0.0094(11) 0.0044(12)
C135 0.0467(15) 0.0356(19) 0.0526(18) 0.0026(14) -0.0261(13) 0.0024(13)
C136 0.0480(15) 0.0290(17) 0.0491(17) -0.0033(13) -0.0241(13) 0.0027(12)
C137 0.0602(18) 0.0312(18) 0.055(2) -0.0051(15) -0.0164(14) 0.0099(14)
C138 0.159(11) 0.095(9) 0.071(5) -0.028(5) -0.039(6) 0.090(9)
C139 0.097(5) 0.036(4) 0.158(10) 0.028(6) -0.059(6) -0.006(4)
C140 0.097(6) 0.050(4) 0.091(6) -0.018(4) -0.058(5) 0.033(4)
C148 0.066(6) 0.079(7) 0.123(9) -0.025(6) -0.070(6) 0.014(5)
C149 0.048(4) 0.105(8) 0.054(5) -0.008(5) -0.010(3) -0.027(5)
C150 0.049(4) 0.064(6) 0.077(6) -0.020(5) -0.027(4) -0.002(4)
C168 0.102(7) 0.039(5) 0.095(8) -0.020(5) -0.049(6) 0.028(4)
C169 0.103(8) 0.051(6) 0.058(5) -0.005(4) -0.035(5) 0.028(6)
C170 0.072(7) 0.069(8) 0.109(12) 0.023(8) 0.025(7) 0.035(6)
N1 0.0334(11) 0.0376(15) 0.0419(13) 0.0045(11) -0.0147(10) -0.0004(10)
O1 0.0393(11) 0.0762(17) 0.0631(14) 0.0229(12) -0.0245(9) -0.0109(10)
O11 0.0500(11) 0.0527(15) 0.0652(14) 0.0165(12) -0.0261(10) 0.0035(10)
O12 0.0408(10) 0.0487(13) 0.0520(12) 0.0071(11) -0.0184(9) 0.0036(9)
O21 0.040(2) 0.114(5) 0.103(3) -0.036(3) -0.025(2) -0.008(3)
O21B 0.058(6) 0.134(8) 0.109(6) -0.016(6) -0.003(4) 0.042(5)

loop_
_atom_type_symbol
_atom_type_description
_atom_type_scat_dispersion_real
_atom_type_scat_dispersion_imag
_atom_type_scat_source
C C 0.0033 0.0016 'International Tables Vol C Tables 4.2.6.8 and 6.1.1.4'
H H 0.0000 0.0000 'International Tables Vol C Tables 4.2.6.8 and 6.1.1.4'
N N 0.0061 0.0033 'International Tables Vol C Tables 4.2.6.8 and 6.1.1.4'
O O 0.0106 0.0060 'International Tables Vol C Tables 4.2.6.8 and 6.1.1.4'

loop_
_geom_angle_atom_site_label_1
_geom_angle_atom_site_label_2
_geom_angle_atom_site_label_3
_geom_angle
_geom_angle_site_symmetry_1
_geom_angle_site_symmetry_3
O12 C1 O11 121.8(2) . .
O12 C1 C11 124.9(2) . .
O11 C1 C11 113.3(2) . .
C16 C11 C12 118.9(2) . .
C16 C11 C1 118.4(2) . .
C12 C11 C1 122.6(2) . .
C13 C12 C11 118.5(2) . .
C13 C12 N1 121.4(2) . .
C11 C12 N1 120.0(2) . .
C14 C13 C12 120.8(3) . .
C14 C13 H3 119.6 . .
C12 C13 H3 119.6 . .
C15 C14 C13 121.3(3) . .
C15 C14 H4 119.4 . .
C13 C14 H4 119.4 . .
C14 C15 C16 118.7(2) . .
C14 C15 H5 120.6 . .
C16 C15 H5 120.6 . .
C15 C16 C11 121.8(3) . .
C15 C16 H6 119.1 . .
C11 C16 H6 119.1 . .
O1 C17 N1 122.3(2) . .
O1 C17 C18 120.6(2) . .
N1 C17 C18 117.0(2) . .
C111 C18 C121 111.1(2) . .
C111 C18 C131 110.6(2) . .
C121 C18 C131 109.3(2) . .
C111 C18 C17 110.95(19) . .
C121 C18 C17 107.2(2) . .
C131 C18 C17 107.6(2) . .
O21 C21 C22 120.3(6) . .
O21 C21 H64 107.3 . .
C22 C21 H64 107.3 . .
O21 C21 H65 107.3 . .
C22 C21 H65 107.3 . .
H64 C21 H65 106.9 . .
O21 C22 C21 119.9(6) 2_755 .
O21 C22 H66 107.3 2_755 .
C21 C22 H66 107.3 . .
O21 C22 H67 107.3 2_755 .
C21 C22 H67 107.3 . .
H66 C22 H67 106.9 . .
C22B C21B O21B 92.7(12) . .
C22B C21B H64B 113.2 . .
O21B C21B H64B 113.2 . .
C22B C21B H65B 113.2 . .
O21B C21B H65B 113.2 . .
H64B C21B H65B 110.5 . .
C21B C22B O21B 91.8(11) . 2_755
C21B C22B H66B 113.3 . .
O21B C22B H66B 113.3 2_755 .
C21B C22B H67B 113.3 . .
O21B C22B H67B 113.3 2_755 .
H66B C22B H67B 110.6 . .
C112 C111 C116 117.5(2) . .
C112 C111 C18 123.4(3) . .
C116 C111 C18 119.1(2) . .
C111 C112 C113 120.5(3) . .
C111 C112 H7 119.7 . .
C113 C112 H7 119.7 . .
C114 C113 C112 122.3(2) . .
C114 C113 H8 118.9 . .
C112 C113 H8 118.9 . .
C113 C114 C115 117.0(2) . .
C113 C114 C117 122.2(2) . .
C115 C114 C117 120.7(3) . .
C116 C115 C114 121.2(3) . .
C116 C115 H9 119.4 . .
C114 C115 H9 119.4 . .
C115 C116 C111 121.4(2) . .
C115 C116 H10 119.3 . .
C111 C116 H10 119.3 . .
C148 C117 C149 110.3(5) . .
C148 C117 C150 109.4(5) . .
C149 C117 C150 106.8(4) . .
C120 C117 C114 110.1(3) . .
C148 C117 C114 108.9(3) . .
C149 C117 C114 108.9(3) . .
C150 C117 C114 112.4(3) . .
C120 C117 C119 108.7(4) . .
C114 C117 C119 112.5(3) . .
C120 C117 C118 109.2(4) . .
C114 C117 C118 109.0(3) . .
C119 C117 C118 107.2(4) . .
C117 C118 H11 109.5 . .
C117 C118 H12 109.5 . .
H11 C118 H12 109.5 . .
C117 C118 H13 109.5 . .
H11 C118 H13 109.5 . .
H12 C118 H13 109.5 . .
C117 C119 H14 109.5 . .
C117 C119 H15 109.5 . .
H14 C119 H15 109.5 . .
C117 C119 H16 109.5 . .
H14 C119 H16 109.5 . .
H15 C119 H16 109.5 . .
C117 C120 H17 109.5 . .
C117 C120 H18 109.5 . .
H17 C120 H18 109.5 . .
C117 C120 H19 109.5 . .
H17 C120 H19 109.5 . .
H18 C120 H19 109.5 . .
C122 C121 C126 117.3(3) . .
C122 C121 C18 123.1(2) . .
C126 C121 C18 119.5(2) . .
C121 C122 C123 121.4(3) . .
C121 C122 H20 119.3 . .
C123 C122 H20 119.3 . .
C122 C123 C124 122.0(3) . .
C122 C123 H21 119.0 . .
C124 C123 H21 119.0 . .
C125 C124 C123 115.8(3) . .
C125 C124 C127 121.3(3) . .
C123 C124 C127 122.9(3) . .
C126 C125 C124 122.8(3) . .
C126 C125 H22 118.6 . .
C124 C125 H22 118.6 . .
C125 C126 C121 120.7(3) . .
C125 C126 H23 119.7 . .
C121 C126 H23 119.7 . .
C124 C127 C128 112.7(3) . .
C124 C127 C129 109.8(3) . .
C128 C127 C129 108.3(3) . .
C124 C127 C130 109.1(2) . .
C128 C127 C130 107.9(3) . .
C129 C127 C130 109.1(3) . .
C127 C128 H24 109.5 . .
C127 C128 H25 109.5 . .
H24 C128 H25 109.5 . .
C127 C128 H26 109.5 . .
H24 C128 H26 109.5 . .
H25 C128 H26 109.5 . .
C127 C129 H27 109.5 . .
C127 C129 H28 109.5 . .
H27 C129 H28 109.5 . .
C127 C129 H29 109.5 . .
H27 C129 H29 109.5 . .
H28 C129 H29 109.5 . .
C127 C130 H30 109.5 . .
C127 C130 H31 109.5 . .
H30 C130 H31 109.5 . .
C127 C130 H32 109.5 . .
H30 C130 H32 109.5 . .
H31 C130 H32 109.5 . .
C132 C131 C136 116.2(2) . .
C132 C131 C18 123.0(2) . .
C136 C131 C18 120.7(2) . .
C133 C132 C131 121.5(2) . .
C133 C132 H33 119.2 . .
C131 C132 H33 119.2 . .
C134 C133 C132 122.3(3) . .
C134 C133 H34 118.8 . .
C132 C133 H34 118.8 . .
C133 C134 C135 115.9(2) . .
C133 C134 C137 122.5(3) . .
C135 C134 C137 121.6(2) . .
C136 C135 C134 122.0(2) . .
C136 C135 H35 119.0 . .
C134 C135 H35 119.0 . .
C135 C136 C131 121.8(3) . .
C135 C136 H36 119.1 . .
C131 C136 H36 119.1 . .
C138 C137 C139 113.8(6) . .
C169 C137 C170 112.8(6) . .
C169 C137 C134 110.8(4) . .
C138 C137 C134 108.8(5) . .
C139 C137 C134 111.7(4) . .
C170 C137 C134 111.8(6) . .
C138 C137 C140 105.7(5) . .
C139 C137 C140 105.8(4) . .
C134 C137 C140 110.9(3) . .
C169 C137 C168 106.5(5) . .
C170 C137 C168 105.1(6) . .
C134 C137 C168 109.4(4) . .
C137 C138 H37 109.5 . .
C137 C138 H38 109.5 . .
H37 C138 H38 109.5 . .
C137 C138 H39 109.5 . .
H37 C138 H39 109.5 . .
H38 C138 H39 109.5 . .
C137 C139 H40 109.5 . .
C137 C139 H41 109.5 . .
H40 C139 H41 109.5 . .
C137 C139 H42 109.5 . .
H40 C139 H42 109.5 . .
H41 C139 H42 109.5 . .
C137 C140 H43 109.5 . .
C137 C140 H44 109.5 . .
H43 C140 H44 109.5 . .
C137 C140 H45 109.5 . .
H43 C140 H45 109.5 . .
H44 C140 H45 109.5 . .
C117 C148 H46 109.5 . .
C117 C148 H47 109.5 . .
H46 C148 H47 109.5 . .
C117 C148 H48 109.5 . .
H46 C148 H48 109.5 . .
H47 C148 H48 109.5 . .
C117 C149 H49 109.5 . .
C117 C149 H50 109.5 . .
H49 C149 H50 109.5 . .
C117 C149 H51 109.5 . .
H49 C149 H51 109.5 . .
H50 C149 H51 109.5 . .
C117 C150 H52 109.5 . .
C117 C150 H53 109.5 . .
H52 C150 H53 109.5 . .
C117 C150 H54 109.5 . .
H52 C150 H54 109.5 . .
H53 C150 H54 109.5 . .
C137 C168 H55 109.5 . .
C137 C168 H56 109.5 . .
H55 C168 H56 109.5 . .
C137 C168 H57 109.5 . .
H55 C168 H57 109.5 . .
H56 C168 H57 109.5 . .
C137 C169 H58 109.5 . .
C137 C169 H59 109.5 . .
H58 C169 H59 109.5 . .
C137 C169 H60 109.5 . .
H58 C169 H60 109.5 . .
H59 C169 H60 109.5 . .
C137 C170 H61 109.5 . .
C137 C170 H62 109.5 . .
H61 C170 H62 109.5 . .
C137 C170 H63 109.5 . .
H61 C170 H63 109.5 . .
H62 C170 H63 109.5 . .
C17 N1 C12 127.6(2) . .
C17 N1 H1 120.0(16) . .
C12 N1 H1 112.4(16) . .
C1 O11 H2 111.1(18) . .
C21 O21 C22 115.8(6) . 2_755
C21B O21B C22B 94.6(11) . 2_755

loop_
_geom_bond_atom_site_label_1
_geom_bond_atom_site_label_2
_geom_bond_distance
_geom_bond_site_symmetry_2
C1 O12 1.223(3) .
C1 O11 1.316(3) .
C1 C11 1.475(4) .
C11 C16 1.396(4) .
C11 C12 1.413(3) .
C12 C13 1.397(3) .
C12 N1 1.413(3) .
C13 C14 1.377(4) .
C13 H3 0.9500 .
C14 C15 1.376(4) .
C14 H4 0.9500 .
C15 C16 1.378(4) .
C15 H5 0.9500 .
C16 H6 0.9500 .
C17 O1 1.213(3) .
C17 N1 1.356(3) .
C17 C18 1.568(3) .
C18 C111 1.542(3) .
C18 C121 1.546(4) .
C18 C131 1.548(4) .
C21 O21 1.308(8) .
C21 C22 1.460(8) .
C21 H64 0.9900 .
C21 H65 0.9900 .
C22 O21 1.337(9) 2_755
C22 H66 0.9900 .
C22 H67 0.9900 .
C21B C22B 1.391(15) .
C21B O21B 1.447(13) .
C21B H64B 0.9900 .
C21B H65B 0.9900 .
C22B O21B 1.671(17) 2_755
C22B H66B 0.9900 .
C22B H67B 0.9900 .
C111 C112 1.388(3) .
C111 C116 1.394(4) .
C112 C113 1.400(3) .
C112 H7 0.9500 .
C113 C114 1.379(4) .
C113 H8 0.9500 .
C114 C115 1.396(4) .
C114 C117 1.537(3) .
C115 C116 1.393(3) .
C115 H9 0.9500 .
C116 H10 0.9500 .
C117 C120 1.497(6) .
C117 C148 1.500(7) .
C117 C149 1.532(6) .
C117 C150 1.533(7) .
C117 C119 1.540(6) .
C117 C118 1.544(5) .
C118 H11 0.9800 .
C118 H12 0.9800 .
C118 H13 0.9800 .
C119 H14 0.9800 .
C119 H15 0.9800 .
C119 H16 0.9800 .
C120 H17 0.9800 .
C120 H18 0.9800 .
C120 H19 0.9800 .
C121 C122 1.375(4) .
C121 C126 1.395(3) .
C122 C123 1.390(4) .
C122 H20 0.9500 .
C123 C124 1.391(4) .
C123 H21 0.9500 .
C124 C125 1.385(4) .
C124 C127 1.525(4) .
C125 C126 1.383(4) .
C125 H22 0.9500 .
C126 H23 0.9500 .
C127 C128 1.530(4) .
C127 C129 1.535(4) .
C127 C130 1.536(4) .
C128 H24 0.9800 .
C128 H25 0.9800 .
C128 H26 0.9800 .
C129 H27 0.9800 .
C129 H28 0.9800 .
C129 H29 0.9800 .
C130 H30 0.9800 .
C130 H31 0.9800 .
C130 H32 0.9800 .
C131 C132 1.387(4) .
C131 C136 1.390(3) .
C132 C133 1.385(4) .
C132 H33 0.9500 .
C133 C134 1.384(3) .
C133 H34 0.9500 .
C134 C135 1.391(4) .
C134 C137 1.531(4) .
C135 C136 1.382(4) .
C135 H35 0.9500 .
C136 H36 0.9500 .
C137 C169 1.476(7) .
C137 C138 1.492(8) .
C137 C139 1.494(6) .
C137 C170 1.505(8) .
C137 C140 1.589(6) .
C137 C168 1.590(7) .
C138 H37 0.9800 .
C138 H38 0.9800 .
C138 H39 0.9800 .
C139 H40 0.9800 .
C139 H41 0.9800 .
C139 H42 0.9800 .
C140 H43 0.9800 .
C140 H44 0.9800 .
C140 H45 0.9800 .
C148 H46 0.9800 .
C148 H47 0.9800 .
C148 H48 0.9800 .
C149 H49 0.9800 .
C149 H50 0.9800 .
C149 H51 0.9800 .
C150 H52 0.9800 .
C150 H53 0.9800 .
C150 H54 0.9800 .
C168 H55 0.9800 .
C168 H56 0.9800 .
C168 H57 0.9800 .
C169 H58 0.9800 .
C169 H59 0.9800 .
C169 H60 0.9800 .
C170 H61 0.9800 .
C170 H62 0.9800 .
C170 H63 0.9800 .
N1 H1 0.92(3) .
O11 H2 0.98(3) .
O21 C22 1.337(9) 2_755
O21B C22B 1.671(17) 2_755

loop_
_geom_torsion_atom_site_label_1
_geom_torsion_atom_site_label_2
_geom_torsion_atom_site_label_3
_geom_torsion_atom_site_label_4
_geom_torsion
_geom_torsion_site_symmetry_4
O12 C1 C11 C16 173.5(3) .
O11 C1 C11 C16 -6.3(4) .
O12 C1 C11 C12 -5.6(5) .
O11 C1 C11 C12 174.6(3) .
C16 C11 C12 C13 0.9(4) .
C1 C11 C12 C13 180.0(3) .
C16 C11 C12 N1 -177.5(2) .
C1 C11 C12 N1 1.6(4) .
C11 C12 C13 C14 -0.7(4) .
N1 C12 C13 C14 177.7(3) .
C12 C13 C14 C15 0.8(5) .
C13 C14 C15 C16 -1.1(5) .
C14 C15 C16 C11 1.3(5) .
C12 C11 C16 C15 -1.2(4) .
C1 C11 C16 C15 179.6(3) .
O1 C17 C18 C111 -162.8(3) .
N1 C17 C18 C111 19.9(4) .
O1 C17 C18 C121 75.7(3) .
N1 C17 C18 C121 -101.6(3) .
O1 C17 C18 C131 -41.7(4) .
N1 C17 C18 C131 141.0(2) .
O21 C21 C22 O21 23.3(17) 2_755
O21B C21B C22B O21B 85.3(12) 2_755
C121 C18 C111 C112 -7.2(3) .
C131 C18 C111 C112 114.4(3) .
C17 C18 C111 C112 -126.4(3) .
C121 C18 C111 C116 174.3(2) .
C131 C18 C111 C116 -64.2(3) .
C17 C18 C111 C116 55.1(3) .
C116 C111 C112 C113 2.1(4) .
C18 C111 C112 C113 -176.5(2) .
C111 C112 C113 C114 -0.8(4) .
C112 C113 C114 C115 -0.9(4) .
C112 C113 C114 C117 178.3(2) .
C113 C114 C115 C116 1.1(4) .
C117 C114 C115 C116 -178.1(2) .
C114 C115 C116 C111 0.3(4) .
C112 C111 C116 C115 -1.9(4) .
C18 C111 C116 C115 176.8(2) .
C113 C114 C117 C120 -118.0(4) .
C115 C114 C117 C120 61.1(4) .
C113 C114 C117 C148 65.4(5) .
C115 C114 C117 C148 -115.5(5) .
C113 C114 C117 C149 -55.0(5) .
C115 C114 C117 C149 124.1(5) .
C113 C114 C117 C150 -173.2(4) .
C115 C114 C117 C150 6.0(5) .
C113 C114 C117 C119 3.4(4) .
C115 C114 C117 C119 -177.5(4) .
C113 C114 C117 C118 122.2(4) .
C115 C114 C117 C118 -58.6(4) .
C111 C18 C121 C122 -98.2(3) .
C131 C18 C121 C122 139.5(2) .
C17 C18 C121 C122 23.2(3) .
C111 C18 C121 C126 78.9(3) .
C131 C18 C121 C126 -43.4(3) .
C17 C18 C121 C126 -159.7(2) .
C126 C121 C122 C123 -0.7(4) .
C18 C121 C122 C123 176.6(2) .
C121 C122 C123 C124 -0.9(4) .
C122 C123 C124 C125 1.2(4) .
C122 C123 C124 C127 -177.3(2) .
C123 C124 C125 C126 0.1(4) .
C127 C124 C125 C126 178.6(2) .
C124 C125 C126 C121 -1.7(4) .
C122 C121 C126 C125 1.9(4) .
C18 C121 C126 C125 -175.4(2) .
C125 C124 C127 C128 178.7(3) .
C123 C124 C127 C128 -3.0(4) .
C125 C124 C127 C129 57.9(3) .
C123 C124 C127 C129 -123.7(3) .
C125 C124 C127 C130 -61.5(4) .
C123 C124 C127 C130 116.8(3) .
C111 C18 C131 C132 -2.7(3) .
C121 C18 C131 C132 119.9(3) .
C17 C18 C131 C132 -124.0(3) .
C111 C18 C131 C136 179.8(2) .
C121 C18 C131 C136 -57.6(3) .
C17 C18 C131 C136 58.5(3) .
C136 C131 C132 C133 -5.1(4) .
C18 C131 C132 C133 177.3(3) .
C131 C132 C133 C134 0.9(4) .
C132 C133 C134 C135 2.9(4) .
C132 C133 C134 C137 -175.8(3) .
C133 C134 C135 C136 -2.5(4) .
C137 C134 C135 C136 176.3(3) .
C134 C135 C136 C131 -1.8(4) .
C132 C131 C136 C135 5.5(4) .
C18 C131 C136 C135 -176.8(2) .
C133 C134 C137 C169 -112.9(6) .
C135 C134 C137 C169 68.4(6) .
C133 C134 C137 C138 82.4(6) .
C135 C134 C137 C138 -96.3(6) .
C133 C134 C137 C139 -44.0(6) .
C135 C134 C137 C139 137.3(6) .
C133 C134 C137 C170 120.3(7) .
C135 C134 C137 C170 -58.3(7) .
C133 C134 C137 C140 -161.8(4) .
C135 C134 C137 C140 19.6(5) .
C133 C134 C137 C168 4.2(6) .
C135 C134 C137 C168 -174.4(5) .
O1 C17 N1 C12 9.3(5) .
C18 C17 N1 C12 -173.4(3) .
C13 C12 N1 C17 9.4(4) .
C11 C12 N1 C17 -172.2(3) .
C22 C21 O21 C22 -22.4(16) 2_755
C22B C21B O21B C22B -88.0(11) 2_755
